data_2202828
loop_
_publ_author_name
'Akitsu, Takashiro'
'Einaga, Yasuaki'

_publ_section_title
;A redetermination of
 bis(<i>N</i>-methylethylenediamine-\k^2^<i>N,N</i>')bis(perchlorato-\k<i>O</i>)copper(II)
;
_journal_issue 11
_journal_name_full 'Acta Crystallographica Section E'
_journal_page_first m991
_journal_page_last m993
_journal_paper_doi 10.1107/S160053680302213X
_journal_volume 59
_journal_year 2003
_chemical_formula_iupac '[Cu (Cl O4)2 (C3 H10 N2)2]'
_chemical_formula_moiety 'C6 H20 Cl2 Cu N4 O8'
_chemical_formula_sum 'C6 H20 Cl2 Cu N4 O8'
_chemical_formula_weight 410.71
_space_group_IT_number 14
_symmetry_cell_setting monoclinic
_symmetry_space_group_name_Hall '-P 2yab'
_symmetry_space_group_name_H-M 'P 1 21/a 1'
_cell_angle_alpha 90
_cell_angle_beta 113.96(3)
_cell_angle_gamma 90
_cell_formula_units_Z 2
_cell_length_a 8.436(3)
_cell_length_b 11.857(4)
_cell_length_c 8.352(3)
_cell_measurement_reflns_used 25
_cell_measurement_temperature 297.2
_cell_measurement_theta_max 15.0
_cell_measurement_theta_min 10.1
_cell_volume 763.4(5)
_computing_cell_refinement 'WinAFC Diffractometer Control Software'
_computing_data_collection 'WinAFC Diffractometer Control Software (Rigaku, 1999)'
_computing_data_reduction 'TEXSAN (Molecular Structure Corporation, 2001)'
_computing_publication_material TEXSAN
_computing_structure_refinement 'SHELXL97 (Sheldrick, 1997)'
_computing_structure_solution 'SIR92 (Altomare et al., 1994)'
_diffrn_measured_fraction_theta_full 1.0
_diffrn_measured_fraction_theta_max 1.0
_diffrn_measurement_device_type 'Rigaku AFC-7R'
_diffrn_measurement_method \w-2\q
_diffrn_radiation_type MoK\a
_diffrn_radiation_wavelength 0.7107
_diffrn_reflns_av_R_equivalents 0.008
_diffrn_reflns_limit_h_max 4
_diffrn_reflns_limit_h_min -10
_diffrn_reflns_limit_k_max 15
_diffrn_reflns_limit_k_min 0
_diffrn_reflns_limit_l_max 10
_diffrn_reflns_limit_l_min -9
_diffrn_reflns_number 2072
_diffrn_reflns_theta_full 27.51
_diffrn_reflns_theta_max 27.51
_diffrn_standards_decay_% 0.15
_diffrn_standards_interval_count 150
_diffrn_standards_number 3
_exptl_absorpt_coefficient_mu 1.822
_exptl_absorpt_correction_T_max 0.579
_exptl_absorpt_correction_T_min 0.524
_exptl_absorpt_correction_type psi-scan
_exptl_absorpt_process_details '(North et al., 1968)'
_exptl_crystal_colour blue
_exptl_crystal_density_diffrn 1.787
_exptl_crystal_density_method 'not measured'
_exptl_crystal_description prismatic
_exptl_crystal_F_000 422.0
_exptl_crystal_size_max 0.400
_exptl_crystal_size_mid 0.300
_exptl_crystal_size_min 0.300
_refine_diff_density_max 0.33
_refine_diff_density_min -0.29
_refine_ls_extinction_expression Fc^*^=kFc[1+0.001xFc^2^\l^3^/sin(2\q)]^-1/4^
_refine_ls_extinction_method none
_refine_ls_goodness_of_fit_ref 1.075
_refine_ls_hydrogen_treatment noref
_refine_ls_number_parameters 98
_refine_ls_number_reflns 1538
_refine_ls_R_factor_gt 0.0241
_refine_ls_shift/su_max 0.0020
_refine_ls_structure_factor_coef Fsqd
_refine_ls_weighting_details 'w = 1/[\s^2^(Fo^2^) + (0.0348P)^2^+0.3309P] where P = (Fo^2^+2Fc^2^)/3'
_refine_ls_weighting_scheme calc
_refine_ls_wR_factor_ref 0.0676
_reflns_number_gt 1538
_reflns_number_total 1749
_reflns_threshold_expression I>2\s(I)
_cod_data_source_file ob6313.cif
_cod_data_source_block I
_cod_original_sg_symbol_H-M 'P 21/a'
_cod_database_code 2202828

loop_
_symmetry_equiv_pos_as_xyz
x,y,z
1/2-x,1/2+y,-z
-x,-y,-z
1/2+x,1/2-y,z

loop_
_atom_site_label
_atom_site_fract_x
_atom_site_fract_y
_atom_site_fract_z
_atom_site_U_iso_or_equiv
_atom_site_adp_type
_atom_site_calc_flag
_atom_site_refinement_flags
_atom_site_occupancy
_atom_site_disorder_assembly
_atom_site_disorder_group
_atom_site_type_symbol
Cu1 1.0000 0.0000 1.0000 0.02750(10) Uani d S 1.00 . . Cu
Cl1 0.73426(6) -0.07774(4) 1.21713(7) 0.03860(10) Uani d . 1.00 . . Cl
O1 0.8766(3) -0.1037(2) 1.3773(3) 0.0841(7) Uani d . 1.00 . . O
O2 0.7048(4) 0.0395(2) 1.2088(4) 0.0930(8) Uani d . 1.00 . . O
O3 0.5861(2) -0.1389(2) 1.2088(3) 0.0620(5) Uani d . 1.00 . . O
O4 0.7800(2) -0.1125(2) 1.0767(2) 0.0558(4) Uani d . 1.00 . . O
N1 1.1792(2) -0.11880(10) 1.1155(2) 0.0375(4) Uani d . 1.00 . . N
N2 1.1113(2) 0.08130(10) 1.2374(2) 0.0342(3) Uani d . 1.00 . . N
C1 1.2620(3) -0.0962(2) 1.3064(3) 0.0426(5) Uani d . 1.00 . . C
C2 1.2840(3) 0.0286(2) 1.3290(3) 0.0423(5) Uani d . 1.00 . . C
C3 1.1224(4) 0.2051(2) 1.2403(3) 0.0538(6) Uani d . 1.00 . . C
H1 1.1256 -0.1909 1.0950 0.0444 Uiso calc . 1.00 . . H
H2 1.2647 -0.1168 1.0688 0.0444 Uiso calc . 1.00 . . H
H3 1.1895 -0.1233 1.3612 0.0512 Uiso calc . 1.00 . . H
H4 1.3713 -0.1329 1.3573 0.0512 Uiso calc . 1.00 . . H
H5 1.3612 0.0547 1.2807 0.0512 Uiso calc . 1.00 . . H
H6 1.3297 0.0472 1.4509 0.0512 Uiso calc . 1.00 . . H
H7 1.0443 0.0616 1.3020 0.0415 Uiso calc . 1.00 . . H
H8 1.1702 0.2320 1.3572 0.0658 Uiso calc . 1.00 . . H
H9 1.1945 0.2289 1.1829 0.0658 Uiso calc . 1.00 . . H
H10 1.0097 0.2370 1.1796 0.0658 Uiso calc . 1.00 . . H

loop_
_atom_site_aniso_label
_atom_site_aniso_U_11
_atom_site_aniso_U_22
_atom_site_aniso_U_33
_atom_site_aniso_U_12
_atom_site_aniso_U_13
_atom_site_aniso_U_23
Cu1 0.0281(2) 0.0271(2) 0.0255(2) 0.00120(10) 0.00920(10) -0.00080(10)
Cl1 0.0434(3) 0.0384(3) 0.0437(3) -0.0084(2) 0.0276(2) -0.0067(2)
O1 0.0580(10) 0.144(2) 0.0480(10) -0.0030(10) 0.0189(9) -0.0020(10)
O2 0.133(2) 0.0392(10) 0.140(2) 0.0000(10) 0.089(2) -0.0100(10)
O3 0.0506(9) 0.0660(10) 0.0870(10) -0.0160(8) 0.0456(10) -0.0089(10)
O4 0.0720(10) 0.0622(10) 0.0532(9) -0.0143(8) 0.0455(9) -0.0130(8)
N1 0.0347(8) 0.0325(8) 0.0421(9) 0.0037(6) 0.0124(7) 0.0026(7)
N2 0.0339(8) 0.0401(8) 0.0303(7) -0.0030(7) 0.0147(6) -0.0050(6)
C1 0.0321(9) 0.0590(10) 0.0350(10) 0.0077(9) 0.0113(8) 0.0137(9)
C2 0.0305(9) 0.0630(10) 0.0306(9) -0.0041(9) 0.0092(8) -0.0052(9)
C3 0.067(2) 0.0440(10) 0.0500(10) -0.0080(10) 0.0230(10) -0.0152(10)

loop_
_atom_type_symbol
_atom_type_description
_atom_type_scat_dispersion_real
_atom_type_scat_dispersion_imag
_atom_type_scat_source
C C 0.003 0.002
;International Tables for Crystallography
(1992, Vol. C, Tables 4.2.6.8 and 6.1.1.4)
;
H H 0.000 0.000
;International Tables for Crystallography
(1992, Vol. C, Table 6.1.1.4)
;
Cl Cl 0.148 0.159
;International Tables for Crystallography
(1992, Vol. C, Tables 4.2.6.8 and 6.1.1.4)
;
Cu Cu 0.320 1.265
;International Tables for Crystallography
(1992, Vol. C, Tables 4.2.6.8 and 6.1.1.4)
;
N N 0.006 0.003
;International Tables for Crystallography
(1992, Vol. C, Tables 4.2.6.8 and 6.1.1.4)
;
O O 0.011 0.006
;International Tables for Crystallography
(1992, Vol. C, Tables 4.2.6.8 and 6.1.1.4)
;

loop_
_geom_angle_atom_site_label_1
_geom_angle_atom_site_label_2
_geom_angle_atom_site_label_3
_geom_angle_site_symmetry_3
_geom_angle
_geom_angle_publ_flag
N1 Cu1 O4 3_757 90.28(7) no
N1 Cu1 O4 . 89.72(7) yes
N2 Cu1 O4 3_757 84.49(7) no
N2 Cu1 O4 . 95.51(7) yes
N1 Cu1 N1 3_757 180.0 no
N1 Cu1 N2 . 84.58(7) yes
N1 Cu1 N2 3_757 95.42(7) no
N2 Cu1 N2 3_757 180.0 no
O1 Cl1 O2 . 108.9(2) no
O1 Cl1 O3 . 109.00(10) no
O1 Cl1 O4 . 107.60(10) no
O2 Cl1 O3 . 111.5(2) no
O2 Cl1 O4 . 110.1(2) no
O3 Cl1 O4 . 109.60(10) no
Cu1 N1 C1 . 108.90(10) no
Cu1 N1 H1 . 109.6 no
Cu1 N1 H2 . 109.6 no
C1 N1 H1 . 109.8 no
C1 N1 H2 . 109.4 no
H1 N1 H2 . 109.5 no
Cu1 N2 C2 . 105.60(10) yes
Cu1 N2 C3 . 119.00(10) yes
Cu1 N2 H7 . 106.7 no
C2 N2 C3 . 111.7(2) no
C2 N2 H7 . 106.8 no
C3 N2 H7 . 106.4 no
N1 C1 C2 . 107.2(2) no
N1 C1 H3 . 109.9 no
N1 C1 H4 . 110.3 no
C2 C1 H3 . 110.1 no
C2 C1 H4 . 110.4 no
H3 C1 H4 . 109.0 no
N2 C2 C1 . 107.9(2) no
N2 C2 H5 . 110.1 no
N2 C2 H6 . 109.9 no
C1 C2 H5 . 110.0 no
C1 C2 H6 . 109.8 no
H5 C2 H6 . 109.1 no
N2 C3 H8 . 110.5 no
N2 C3 H9 . 109.7 no
N2 C3 H10 . 110.1 no
H8 C3 H9 . 109.0 no
H8 C3 H10 . 109.2 no
H9 C3 H10 . 108.4 no

loop_
_geom_bond_atom_site_label_1
_geom_bond_atom_site_label_2
_geom_bond_site_symmetry_1
_geom_bond_site_symmetry_2
_geom_bond_distance
_geom_bond_publ_flag
Cu1 O4 . . 2.569(2) yes
Cu1 N1 . . 2.004(2) yes
Cu1 N2 . . 2.057(2) yes
Cl1 O1 . . 1.422(2) yes
Cl1 O2 . . 1.409(2) yes
Cl1 O3 . . 1.421(2) yes
Cl1 O4 . . 1.435(2) yes
N1 C1 . . 1.482(3) yes
N1 H1 . . 0.950 no
N1 H2 . . 0.950 no
N2 C2 . . 1.481(3) yes
N2 C3 . . 1.470(3) yes
N2 H7 . . 0.955 no
C1 C2 . . 1.493(3) yes
C1 H3 . . 0.956 no
C1 H4 . . 0.950 no
C2 H5 . . 0.948 no
C2 H6 . . 0.956 no
C3 H8 . . 0.948 no
C3 H9 . . 0.957 no
C3 H10 . . 0.955 no

loop_
_geom_hbond_atom_site_label_D
_geom_hbond_atom_site_label_H
_geom_hbond_atom_site_label_A
_geom_hbond_site_symmetry_A
_geom_hbond_distance_DH
_geom_hbond_distance_HA
_geom_hbond_distance_DA
_geom_hbond_angle_DHA
_geom_hbond_publ_flag
N1 H1 O4 . 0.95 3.01 3.250(3) 96 yes
N2 H7 O1 . 0.96 2.64 3.460(3) 144 yes
N2 H7 O2 . 0.96 2.66 3.376(4) 132 yes
N2 H7 O4 . 0.96 3.06 3.442(2) 106 yes
N1 H2 O3 1_655 0.95 2.49 3.206(2) 132 yes
N1 H1 O3 4_545 0.95 2.31 3.158(2) 148 yes
N1 H1 O4 4_545 0.95 2.70 3.347(2) 126 yes

loop_
_geom_torsion_atom_site_label_1
_geom_torsion_atom_site_label_2
_geom_torsion_atom_site_label_3
_geom_torsion_atom_site_label_4
_geom_torsion_site_symmetry_2
_geom_torsion_site_symmetry_3
_geom_torsion_site_symmetry_4
_geom_torsion
_geom_torsion_publ_flag
Cu1 N1 C1 C2 . . . -39.1(2) no
Cu1 N1 C1 C2 3_757 3_757 3_757 39.1(2) no
Cu1 N2 C2 C1 . . . -44.5(2) no
Cu1 N2 C2 C1 3_757 3_757 3_757 44.5(2) no
N1 Cu1 N2 C2 . . . 18.10(10) no
N1 Cu1 N2 C3 . . . 144.5(2) no
N1 Cu1 N2 C2 . 3_757 3_757 161.90(10) no
N1 Cu1 N2 C3 . 3_757 3_757 35.5(2) no
N1 C1 C2 N2 . . . 56.2(2) yes
N2 Cu1 N1 C1 . . . 11.60(10) no
N2 Cu1 N1 C1 . 3_757 3_757 168.40(10) no
C1 C2 N2 C3 . . . -175.3(2) no
C1 C2 N2 C3 . . . -175.3(2) no
